data_4503655
loop_
_publ_author_name
'Shirman, Tanya'
'Lamere, Jean-Francois'
'Shimon, Linda J. W.'
'Gupta, Tarkeshwar'
'Martin, Jan M. L.'
'van der Boom, Milko E.'

_publ_section_title
;
 Halogen-Bonded Supramolecular Assemblies Based on Phenylethynyl Pyridine
 Derivatives: Driving Crystal Packing through Systematic Chemical
 Modifications
;
_journal_issue 8
_journal_name_full 'Crystal Growth &amp; Design'
_journal_page_first 3066
_journal_paper_doi 10.1021/cg800208w
_journal_volume 8
_journal_year 2008
_chemical_formula_sum 'C13 H4 Br F4 N O'
_chemical_formula_weight 346.08
_chemical_name_systematic
; 
 ? 
;
_space_group_IT_number 14
_symmetry_cell_setting monoclinic
_symmetry_space_group_name_Hall '-P 2yn'
_symmetry_space_group_name_H-M 'P 1 21/n 1'
_atom_sites_solution_hydrogens geom
_atom_sites_solution_primary direct
_atom_sites_solution_secondary difmap
_audit_creation_method SHELXL-97
_cell_angle_alpha 90.0000(14)
_cell_angle_beta 98.324(2)
_cell_angle_gamma 90.000(2)
_cell_formula_units_Z 4
_cell_length_a 12.09700(10)
_cell_length_b 4.8330(4)
_cell_length_c 20.3140(8)
_cell_measurement_reflns_used 5103
_cell_measurement_temperature 120(2)
_cell_measurement_theta_max 27.48
_cell_measurement_theta_min 2.55
_cell_volume 1175.14(11)
_computing_cell_refinement HKL
_computing_data_collection 'Collect package (Bruker Nonius)'
_computing_data_reduction HKL
_computing_structure_refinement 'SHELXL-97 (Sheldrick, 1997)'
_computing_structure_solution 'SHELXS-97 (Sheldrick, 1990)'
_diffrn_ambient_temperature 120(2)
_diffrn_measured_fraction_theta_full 0.992
_diffrn_measured_fraction_theta_max 0.992
_diffrn_measurement_device_type 'Nonius KappaCCD'
_diffrn_measurement_method 'phi and omega scans'
_diffrn_radiation_monochromator graphite
_diffrn_radiation_source 'fine-focus sealed tube'
_diffrn_radiation_type MoK\a
_diffrn_radiation_wavelength 0.71073
_diffrn_reflns_av_R_equivalents 0.07100
_diffrn_reflns_av_sigmaI/netI 0.0458
_diffrn_reflns_limit_h_max 15
_diffrn_reflns_limit_h_min -15
_diffrn_reflns_limit_k_max 6
_diffrn_reflns_limit_k_min 0
_diffrn_reflns_limit_l_max 26
_diffrn_reflns_limit_l_min 0
_diffrn_reflns_number 2662
_diffrn_reflns_theta_full 27.41
_diffrn_reflns_theta_max 27.41
_diffrn_reflns_theta_min 3.26
_exptl_absorpt_coefficient_mu 3.543
_exptl_absorpt_correction_T_max 0.8427
_exptl_absorpt_correction_T_min 0.4162
_exptl_absorpt_correction_type empirical
_exptl_crystal_colour orange
_exptl_crystal_density_diffrn 1.956
_exptl_crystal_density_method 'not measured'
_exptl_crystal_description plate
_exptl_crystal_F_000 672
_exptl_crystal_size_max 0.30
_exptl_crystal_size_mid 0.10
_exptl_crystal_size_min 0.05
_refine_diff_density_max 0.345
_refine_diff_density_min -0.359
_refine_diff_density_rms 0.079
_refine_ls_extinction_method none
_refine_ls_goodness_of_fit_ref 1.006
_refine_ls_hydrogen_treatment mixed
_refine_ls_matrix_type full
_refine_ls_number_parameters 197
_refine_ls_number_reflns 2662
_refine_ls_number_restraints 0
_refine_ls_restrained_S_all 1.006
_refine_ls_R_factor_all 0.0468
_refine_ls_R_factor_gt 0.0302
_refine_ls_shift/su_max 0.006
_refine_ls_shift/su_mean 0.000
_refine_ls_structure_factor_coef Fsqd
_refine_ls_weighting_details 'calc w=1/[\s^2^(Fo^2^)+(0.0310P)^2^+0.0000P] where P=(Fo^2^+2Fc^2^)/3'
_refine_ls_weighting_scheme calc
_refine_ls_wR_factor_gt 0.0592
_refine_ls_wR_factor_ref 0.0627
_reflns_number_gt 2080
_reflns_number_total 2662
_reflns_threshold_expression >2sigma(I)
_cod_data_source_file cg800208w-file003.cif
_cod_data_source_block v77a
_cod_depositor_comments
;
The following automatic conversions were performed:

'_symmetry_cell_setting' value 'Monoclinic' changed to 'monoclinic'
according to /home/saulius/struct/CIF-dictionaries/cif_core.dic
dictionary named 'cif_core.dic' version 2.4.1 from 2010-06-29.

Automatic conversion script
Id: cif_fix_values 1715 2011-07-08 13:25:40Z adriana 
;
_cod_original_sg_symbol_H-M P2(1)/n
_cod_database_code 4503655

loop_
_symmetry_equiv_pos_as_xyz
'x, y, z'
'-x+1/2, y+1/2, -z+1/2'
'-x, -y, -z'
'x-1/2, -y-1/2, z-1/2'

loop_
_atom_site_label
_atom_site_type_symbol
_atom_site_fract_x
_atom_site_fract_y
_atom_site_fract_z
_atom_site_U_iso_or_equiv
_atom_site_adp_type
_atom_site_occupancy
_atom_site_symmetry_multiplicity
_atom_site_calc_flag
Br1 Br 0.824206(19) 1.56521(5) 0.133257(13) 0.02348(9) Uani 1 1 d
O1 O -0.01352(15) -0.0666(4) 0.09773(9) 0.0327(4) Uani 1 1 d
F1 F 0.72597(12) 1.1193(3) 0.03541(7) 0.0258(3) Uani 1 1 d
F2 F 0.55046(11) 0.7877(3) 0.04003(7) 0.0247(3) Uani 1 1 d
F3 F 0.47781(11) 1.2347(3) 0.23603(7) 0.0239(3) Uani 1 1 d
F4 F 0.65825(11) 1.5558(3) 0.23422(7) 0.0240(3) Uani 1 1 d
C1 C 0.69823(19) 1.3419(4) 0.13530(12) 0.0187(5) Uani 1 1 d
C2 C 0.66707(19) 1.1474(4) 0.08594(12) 0.0188(5) Uani 1 1 d
C3 C 0.57495(19) 0.9808(4) 0.08801(12) 0.0182(5) Uani 1 1 d
C4 C 0.50845(18) 1.0035(4) 0.13785(12) 0.0185(5) Uani 1 1 d
C5 C 0.54025(18) 1.2033(4) 0.18695(12) 0.0184(5) Uani 1 1 d
C6 C 0.63277(19) 1.3666(4) 0.18561(12) 0.0189(5) Uani 1 1 d
C7 C 0.41251(19) 0.8310(5) 0.13870(12) 0.0199(5) Uani 1 1 d
C8 C 0.33396(19) 0.6792(5) 0.13561(12) 0.0199(5) Uani 1 1 d
C9 C 0.24183(19) 0.4895(4) 0.12754(12) 0.0197(5) Uani 1 1 d
C10 C 0.2085(2) 0.3685(5) 0.06498(13) 0.0251(6) Uani 1 1 d
C11 C 0.1223(2) 0.1821(5) 0.05569(13) 0.0260(6) Uani 1 1 d
N12 N 0.06680(16) 0.1116(4) 0.10704(10) 0.0224(5) Uani 1 1 d
C14 C 0.1831(2) 0.4166(5) 0.17856(13) 0.0214(5) Uani 1 1 d
C13 C 0.0968(2) 0.2304(5) 0.16793(13) 0.0232(5) Uani 1 1 d
H13 H 0.061(2) 0.181(6) 0.1979(15) 0.037(8) Uiso 1 1 d
H14 H 0.206(3) 0.483(6) 0.2175(16) 0.044(9) Uiso 1 1 d
H11 H 0.098(2) 0.097(6) 0.0154(15) 0.039(8) Uiso 1 1 d
H10 H 0.241(3) 0.407(6) 0.0298(16) 0.043(9) Uiso 1 1 d

loop_
_atom_site_aniso_label
_atom_site_aniso_U_11
_atom_site_aniso_U_22
_atom_site_aniso_U_33
_atom_site_aniso_U_23
_atom_site_aniso_U_13
_atom_site_aniso_U_12
Br1 0.01752(13) 0.02288(14) 0.02957(15) 0.00221(10) 0.00184(9) -0.00503(10)
O1 0.0305(10) 0.0375(10) 0.0297(11) -0.0010(8) 0.0030(8) -0.0221(8)
F1 0.0273(8) 0.0274(8) 0.0242(8) -0.0010(6) 0.0091(6) -0.0022(6)
F2 0.0301(8) 0.0214(7) 0.0213(8) -0.0055(6) -0.0003(6) -0.0049(6)
F3 0.0231(7) 0.0274(7) 0.0224(8) -0.0010(6) 0.0074(6) -0.0031(6)
F4 0.0266(8) 0.0220(7) 0.0222(8) -0.0054(6) -0.0002(6) -0.0057(6)
C1 0.0153(11) 0.0147(11) 0.0248(14) 0.0036(9) -0.0019(10) -0.0013(8)
C2 0.0183(12) 0.0212(12) 0.0182(13) 0.0021(9) 0.0061(10) 0.0011(9)
C3 0.0187(12) 0.0158(11) 0.0187(13) -0.0001(9) -0.0015(9) 0.0000(9)
C4 0.0145(11) 0.0183(12) 0.0208(13) 0.0030(9) -0.0037(9) -0.0004(8)
C5 0.0156(11) 0.0182(11) 0.0215(13) 0.0015(9) 0.0031(10) 0.0022(9)
C6 0.0191(12) 0.0189(12) 0.0174(13) -0.0013(9) -0.0018(10) -0.0008(9)
C7 0.0205(12) 0.0188(11) 0.0196(13) 0.0008(9) 0.0000(10) 0.0007(10)
C8 0.0198(12) 0.0200(11) 0.0192(13) 0.0001(9) 0.0003(10) 0.0005(10)
C9 0.0166(12) 0.0192(11) 0.0223(13) 0.0024(9) -0.0008(10) -0.0013(8)
C10 0.0241(13) 0.0322(14) 0.0196(14) 0.0000(10) 0.0047(11) -0.0090(10)
C11 0.0237(13) 0.0327(13) 0.0217(14) -0.0031(11) 0.0040(11) -0.0096(11)
N12 0.0164(10) 0.0250(11) 0.0251(12) -0.0001(8) 0.0009(9) -0.0083(8)
C14 0.0194(12) 0.0243(13) 0.0202(13) -0.0009(10) 0.0013(10) -0.0022(10)
C13 0.0231(13) 0.0264(13) 0.0212(14) 0.0009(10) 0.0064(11) -0.0040(10)

loop_
_atom_type_symbol
_atom_type_description
_atom_type_scat_dispersion_real
_atom_type_scat_dispersion_imag
_atom_type_scat_source
C C 0.0033 0.0016 'International Tables Vol C Tables 4.2.6.8 and 6.1.1.4'
H H 0.0000 0.0000 'International Tables Vol C Tables 4.2.6.8 and 6.1.1.4'
O O 0.0106 0.0060 'International Tables Vol C Tables 4.2.6.8 and 6.1.1.4'
N N 0.0061 0.0033 'International Tables Vol C Tables 4.2.6.8 and 6.1.1.4'
F F 0.0171 0.0103 'International Tables Vol C Tables 4.2.6.8 and 6.1.1.4'
Br Br -0.2901 2.4595 'International Tables Vol C Tables 4.2.6.8 and 6.1.1.4'

loop_
_geom_angle_atom_site_label_1
_geom_angle_atom_site_label_2
_geom_angle_atom_site_label_3
_geom_angle
C6 C1 C2 117.8(2)
C6 C1 Br1 121.37(17)
C2 C1 Br1 120.78(18)
F1 C2 C3 119.1(2)
F1 C2 C1 120.3(2)
C3 C2 C1 120.6(2)
F2 C3 C2 118.3(2)
F2 C3 C4 119.5(2)
C2 C3 C4 122.2(2)
C3 C4 C5 116.5(2)
C3 C4 C7 121.4(2)
C5 C4 C7 122.2(2)
F3 C5 C6 119.8(2)
F3 C5 C4 118.68(19)
C6 C5 C4 121.5(2)
F4 C6 C5 118.4(2)
F4 C6 C1 120.3(2)
C5 C6 C1 121.3(2)
C8 C7 C4 175.7(3)
C7 C8 C9 175.9(3)
C14 C9 C10 117.4(2)
C14 C9 C8 123.5(2)
C10 C9 C8 119.1(2)
C11 C10 C9 120.8(2)
C11 C10 H10 116(2)
C9 C10 H10 123(2)
N12 C11 C10 120.6(2)
N12 C11 H11 116.2(18)
C10 C11 H11 123.3(18)
O1 N12 C11 119.9(2)
O1 N12 C13 120.6(2)
C11 N12 C13 119.5(2)
C13 C14 C9 120.7(2)
C13 C14 H14 121(2)
C9 C14 H14 118(2)
N12 C13 C14 121.0(2)
N12 C13 H13 116(2)
C14 C13 H13 123(2)

loop_
_geom_bond_atom_site_label_1
_geom_bond_atom_site_label_2
_geom_bond_distance
Br1 C1 1.873(2)
O1 N12 1.292(2)
F1 C2 1.338(3)
F2 C3 1.351(3)
F3 C5 1.344(3)
F4 C6 1.349(3)
C1 C6 1.386(3)
C1 C2 1.386(3)
C2 C3 1.380(3)
C3 C4 1.386(3)
C4 C5 1.402(3)
C4 C7 1.431(3)
C5 C6 1.373(3)
C7 C8 1.195(3)
C8 C9 1.434(3)
C9 C14 1.385(3)
C9 C10 1.404(3)
C10 C11 1.370(3)
C10 H10 0.88(3)
C11 N12 1.363(3)
C11 H11 0.92(3)
N12 C13 1.364(3)
C14 C13 1.372(3)
C14 H14 0.86(3)
C13 H13 0.83(3)

loop_
_geom_torsion_atom_site_label_1
_geom_torsion_atom_site_label_2
_geom_torsion_atom_site_label_3
_geom_torsion_atom_site_label_4
_geom_torsion
C6 C1 C2 F1 178.53(19)
Br1 C1 C2 F1 -1.0(3)
C6 C1 C2 C3 -1.3(3)
Br1 C1 C2 C3 179.21(17)
F1 C2 C3 F2 2.6(3)
C1 C2 C3 F2 -177.7(2)
F1 C2 C3 C4 -178.3(2)
C1 C2 C3 C4 1.5(3)
F2 C3 C4 C5 178.42(19)
C2 C3 C4 C5 -0.8(3)
F2 C3 C4 C7 -1.6(3)
C2 C3 C4 C7 179.3(2)
C3 C4 C5 F3 179.45(19)
C7 C4 C5 F3 -0.6(3)
C3 C4 C5 C6 -0.2(3)
C7 C4 C5 C6 179.8(2)
F3 C5 C6 F4 0.0(3)
C4 C5 C6 F4 179.64(19)
F3 C5 C6 C1 -179.22(19)
C4 C5 C6 C1 0.5(3)
C2 C1 C6 F4 -178.87(19)
Br1 C1 C6 F4 0.7(3)
C2 C1 C6 C5 0.3(3)
Br1 C1 C6 C5 179.82(17)
C3 C4 C7 C8 -1(3)
C5 C4 C7 C8 179(100)
C4 C7 C8 C9 -2(6)
C7 C8 C9 C14 163(3)
C7 C8 C9 C10 -16(4)
C14 C9 C10 C11 -1.1(4)
C8 C9 C10 C11 178.7(2)
C9 C10 C11 N12 0.3(4)
C10 C11 N12 O1 -179.3(2)
C10 C11 N12 C13 0.7(4)
C10 C9 C14 C13 0.8(4)
C8 C9 C14 C13 -178.9(2)
O1 N12 C13 C14 179.0(2)
C11 N12 C13 C14 -1.0(4)
C9 C14 C13 N12 0.2(4)
